data_4086960
loop_
_publ_author_name
'Reed, Blake R.'
'Yousif, Maryam'
'Lord, Richard L.'
'McKinnon, Meaghan'
'Rochford, Jonathan'
'Groysman, Stanislav'

_publ_section_title
;
 Coordination Chemistry and Reactivity of Bis(aldimino)pyridine Nickel
 Complexes in Four Different Oxidation States
;
_journal_issue 3
_journal_name_full Organometallics
_journal_page_first 582
_journal_paper_doi 10.1021/acs.organomet.6b00793
_journal_volume 36
_journal_year 2017
_chemical_formula_sum 'C66 H88 N6 Ni O'
_chemical_formula_weight 1040.13
_chemical_name_systematic
; 
 ? 
;
_space_group_IT_number 2
_symmetry_cell_setting triclinic
_symmetry_space_group_name_Hall '-P 1'
_symmetry_space_group_name_H-M 'P -1'
_atom_sites_solution_hydrogens geom
_atom_sites_solution_primary direct
_atom_sites_solution_secondary difmap
_audit_creation_method SHELXL-97
_cell_angle_alpha 111.886(4)
_cell_angle_beta 95.128(4)
_cell_angle_gamma 114.620(3)
_cell_formula_units_Z 2
_cell_length_a 15.1338(14)
_cell_length_b 15.5824(18)
_cell_length_c 15.6380(17)
_cell_measurement_reflns_used 12086
_cell_measurement_temperature 100(2)
_cell_measurement_theta_max 26.48
_cell_measurement_theta_min 1.47
_cell_volume 2977.2(6)
_computing_structure_refinement 'SHELXL-97 (Sheldrick, 1997)'
_computing_structure_solution 'SHELXS-97 (Sheldrick, 1990)'
_diffrn_ambient_temperature 100(2)
_diffrn_measured_fraction_theta_full 0.982
_diffrn_measured_fraction_theta_max 0.982
_diffrn_measurement_device_type 'Bruker Apex2'
_diffrn_radiation_monochromator graphite
_diffrn_radiation_source 'fine-focus sealed tube'
_diffrn_radiation_type MoK\a
_diffrn_radiation_wavelength 0.71073
_diffrn_reflns_av_R_equivalents 0.0390
_diffrn_reflns_av_sigmaI/netI 0.0441
_diffrn_reflns_limit_h_max 17
_diffrn_reflns_limit_h_min -18
_diffrn_reflns_limit_k_max 19
_diffrn_reflns_limit_k_min -19
_diffrn_reflns_limit_l_max 18
_diffrn_reflns_limit_l_min -19
_diffrn_reflns_number 58851
_diffrn_reflns_theta_full 26.48
_diffrn_reflns_theta_max 26.48
_diffrn_reflns_theta_min 1.47
_exptl_absorpt_coefficient_mu 0.372
_exptl_absorpt_correction_T_max 0.9638
_exptl_absorpt_correction_T_min 0.9294
_exptl_absorpt_correction_type empirical
_exptl_absorpt_process_details SADABS
_exptl_crystal_colour black
_exptl_crystal_density_diffrn 1.160
_exptl_crystal_density_method 'not measured'
_exptl_crystal_description blocks
_exptl_crystal_F_000 1124
_exptl_crystal_size_max 0.20
_exptl_crystal_size_mid 0.15
_exptl_crystal_size_min 0.10
_refine_diff_density_max 0.922
_refine_diff_density_min -0.519
_refine_diff_density_rms 0.056
_refine_ls_extinction_method none
_refine_ls_goodness_of_fit_ref 1.011
_refine_ls_hydrogen_treatment constr
_refine_ls_matrix_type full
_refine_ls_number_parameters 685
_refine_ls_number_reflns 12086
_refine_ls_number_restraints 0
_refine_ls_restrained_S_all 1.011
_refine_ls_R_factor_all 0.0643
_refine_ls_R_factor_gt 0.0438
_refine_ls_shift/su_max 0.001
_refine_ls_shift/su_mean 0.000
_refine_ls_structure_factor_coef Fsqd
_refine_ls_weighting_details 'calc w=1/[\s^2^(Fo^2^)+(0.0461P)^2^+2.2821P] where P=(Fo^2^+2Fc^2^)/3'
_refine_ls_weighting_scheme calc
_refine_ls_wR_factor_gt 0.0990
_refine_ls_wR_factor_ref 0.1082
_reflns_number_gt 9539
_reflns_number_total 12086
_reflns_threshold_expression >2sigma(I)
_cod_data_source_file om6b00793_si_001.cif
_cod_data_source_block sg177_0m_compound_3a
_cod_depositor_comments 'Adding full bibliography for 4086958--4086964.cif.'
_cod_original_cell_volume 2977.2(5)
_cod_original_sg_symbol_H-M P-1
_cod_database_code 4086960

loop_
_symmetry_equiv_pos_as_xyz
'x, y, z'
'-x, -y, -z'

loop_
_atom_site_label
_atom_site_type_symbol
_atom_site_fract_x
_atom_site_fract_y
_atom_site_fract_z
_atom_site_U_iso_or_equiv
_atom_site_adp_type
_atom_site_occupancy
_atom_site_symmetry_multiplicity
_atom_site_calc_flag
_atom_site_refinement_flags
C12 C 0.9559(3) 0.7474(4) 0.3452(4) 0.1074(18) Uani 1 1 d .
H12A H 0.9464 0.7233 0.2758 0.161 Uiso 1 1 calc R
H12B H 1.0060 0.7324 0.3714 0.161 Uiso 1 1 calc R
H12C H 0.9802 0.8238 0.3771 0.161 Uiso 1 1 calc R
C19 C 0.5821(3) 0.9085(3) 0.3782(3) 0.0897(14) Uani 1 1 d .
H19A H 0.5673 0.8957 0.3109 0.135 Uiso 1 1 calc R
H19B H 0.5826 0.9741 0.4191 0.135 Uiso 1 1 calc R
H19C H 0.5298 0.8492 0.3844 0.135 Uiso 1 1 calc R
C63 C 0.9506(2) 0.6260(3) 0.0428(3) 0.0751(11) Uani 1 1 d .
H63A H 0.9363 0.6249 -0.0201 0.113 Uiso 1 1 calc R
H63B H 1.0214 0.6427 0.0632 0.113 Uiso 1 1 calc R
H63C H 0.9396 0.6801 0.0902 0.113 Uiso 1 1 calc R
C15 C 0.62653(19) 0.7496(2) 0.25567(16) 0.0357(6) Uani 1 1 d .
H15 H 0.5739 0.7603 0.2320 0.043 Uiso 1 1 calc R
C61 C 0.6845(3) 1.0979(2) 0.6353(2) 0.0532(8) Uani 1 1 d .
H61A H 0.6807 1.1614 0.6743 0.080 Uiso 1 1 calc R
H61B H 0.6185 1.0439 0.5876 0.080 Uiso 1 1 calc R
H61C H 0.7364 1.1158 0.6021 0.080 Uiso 1 1 calc R
C66 C 0.6042(2) 0.3852(2) -0.0251(2) 0.0504(7) Uani 1 1 d .
H66A H 0.5973 0.4393 0.0269 0.076 Uiso 1 1 calc R
H66B H 0.5537 0.3147 -0.0356 0.076 Uiso 1 1 calc R
H66C H 0.5933 0.3922 -0.0843 0.076 Uiso 1 1 calc R
C11 C 0.8235(3) 0.5743(2) 0.3225(2) 0.0607(9) Uani 1 1 d .
H11A H 0.8192 0.5449 0.2540 0.091 Uiso 1 1 calc R
H11B H 0.7565 0.5383 0.3306 0.091 Uiso 1 1 calc R
H11C H 0.8722 0.5640 0.3574 0.091 Uiso 1 1 calc R
C14 C 0.6358(2) 0.6643(2) 0.19786(17) 0.0444(7) Uani 1 1 d .
H14 H 0.5908 0.6175 0.1346 0.053 Uiso 1 1 calc R
C13 C 0.7108(2) 0.6466(2) 0.23180(18) 0.0464(7) Uani 1 1 d .
H13 H 0.7169 0.5876 0.1911 0.056 Uiso 1 1 calc R
C36 C 0.68600(14) 0.62251(15) 0.56179(14) 0.0172(4) Uani 1 1 d .
C32 C 0.57378(14) 0.68906(15) 0.55347(14) 0.0171(4) Uani 1 1 d .
O1 O 0.78026(14) 0.50162(14) 0.01696(13) 0.0455(5) Uani 1 1 d .
N6 N 0.79893(13) 0.55727(13) 0.58601(12) 0.0218(4) Uani 1 1 d .
N4 N 0.65741(12) 0.69718(12) 0.60689(11) 0.0151(3) Uani 1 1 d .
Ni1 Ni 0.730997(17) 0.833315(19) 0.723724(17) 0.01355(8) Uani 1 1 d .
C38 C 0.87970(15) 0.56083(16) 0.64471(14) 0.0199(4) Uani 1 1 d .
N2 N 0.86670(12) 0.91871(12) 0.71844(11) 0.0155(3) Uani 1 1 d .
N1 N 0.79970(11) 0.89368(12) 0.85894(11) 0.0149(3) Uani 1 1 d .
N3 N 0.61253(12) 0.84381(12) 0.68890(11) 0.0156(3) Uani 1 1 d .
C65B C 0.7086(2) 0.3995(2) 0.0020(2) 0.0469(7) Uani 1 1 d .
H65A H 0.7201 0.3919 0.0615 0.056 Uiso 1 1 calc R
H65B H 0.7161 0.3449 -0.0501 0.056 Uiso 1 1 calc R
C1 C 0.89841(14) 0.95894(15) 0.88144(14) 0.0175(4) Uani 1 1 d .
H1 H 0.9410 0.9936 0.9455 0.021 Uiso 1 1 calc R
C2 C 0.93811(14) 0.97518(15) 0.80683(13) 0.0159(4) Uani 1 1 d .
C3 C 1.03973(14) 1.04598(16) 0.82138(14) 0.0195(4) Uani 1 1 d .
H3 H 1.0878 1.0820 0.8830 0.023 Uiso 1 1 calc R
C64O C 0.8811(2) 0.5194(3) 0.0355(2) 0.0575(8) Uani 1 1 d .
H64A H 0.8864 0.4635 -0.0173 0.069 Uiso 1 1 calc R
H64B H 0.9008 0.5172 0.0964 0.069 Uiso 1 1 calc R
C4 C 1.06914(15) 1.06273(16) 0.74601(14) 0.0217(4) Uani 1 1 d .
H4 H 1.1371 1.1120 0.7551 0.026 Uiso 1 1 calc R
C5 C 0.99732(15) 1.00598(16) 0.65556(14) 0.0197(4) Uani 1 1 d .
H5 H 1.0164 1.0163 0.6025 0.024 Uiso 1 1 calc R
C6 C 0.89867(14) 0.93503(15) 0.64341(14) 0.0168(4) Uani 1 1 d .
C67 C 0.82250(15) 0.86949(16) 0.54806(14) 0.0193(4) Uani 1 1 d .
H67 H 0.7554 0.8215 0.5427 0.023 Uiso 1 1 calc R
N5 N 0.84337(13) 0.87488(14) 0.47290(12) 0.0222(4) Uani 1 1 d .
C8 C 0.76832(16) 0.80166(17) 0.38169(14) 0.0237(5) Uani 1 1 d .
C16 C 0.69262(16) 0.82101(17) 0.34850(15) 0.0262(5) Uani 1 1 d .
C17 C 0.68522(16) 0.91840(19) 0.40938(16) 0.0301(5) Uani 1 1 d .
H17 H 0.6978 0.9293 0.4775 0.036 Uiso 1 1 calc R
C18 C 0.7681(3) 1.0153(2) 0.4066(2) 0.0626(9) Uani 1 1 d .
H18A H 0.8347 1.0237 0.4304 0.094 Uiso 1 1 calc R
H18B H 0.7647 1.0785 0.4474 0.094 Uiso 1 1 calc R
H18C H 0.7579 1.0057 0.3403 0.094 Uiso 1 1 calc R
C9 C 0.77751(19) 0.71318(18) 0.32422(16) 0.0337(6) Uani 1 1 d .
C10 C 0.8582(2) 0.6913(2) 0.36193(19) 0.0478(7) Uani 1 1 d .
H10 H 0.8706 0.7201 0.4333 0.057 Uiso 1 1 calc R
C20 C 0.76052(14) 0.89054(16) 0.93930(13) 0.0164(4) Uani 1 1 d .
C21 C 0.77176(15) 0.98446(16) 1.01313(14) 0.0197(4) Uani 1 1 d .
C25 C 0.73720(15) 0.97799(18) 1.09180(14) 0.0244(5) Uani 1 1 d .
H25 H 0.7441 1.0401 1.1423 0.029 Uiso 1 1 calc R
C26 C 0.69342(16) 0.88394(19) 1.09797(15) 0.0267(5) Uani 1 1 d .
H26 H 0.6723 0.8821 1.1529 0.032 Uiso 1 1 calc R
C27 C 0.68050(15) 0.79263(18) 1.02386(15) 0.0245(5) Uani 1 1 d .
H27 H 0.6496 0.7280 1.0282 0.029 Uiso 1 1 calc R
C28 C 0.71180(15) 0.79316(16) 0.94275(14) 0.0201(4) Uani 1 1 d .
C29 C 0.70098(16) 0.69286(16) 0.86431(15) 0.0236(5) Uani 1 1 d .
H29 H 0.6912 0.6970 0.8021 0.028 Uiso 1 1 calc R
C30 C 0.61036(18) 0.59123(18) 0.85191(18) 0.0358(6) Uani 1 1 d .
H30A H 0.6215 0.5808 0.9092 0.054 Uiso 1 1 calc R
H30B H 0.6031 0.5308 0.7951 0.054 Uiso 1 1 calc R
H30C H 0.5484 0.5969 0.8435 0.054 Uiso 1 1 calc R
C31 C 0.79963(18) 0.6897(2) 0.8841(2) 0.0396(6) Uani 1 1 d .
H31A H 0.8563 0.7546 0.8900 0.059 Uiso 1 1 calc R
H31B H 0.7954 0.6282 0.8308 0.059 Uiso 1 1 calc R
H31C H 0.8107 0.6843 0.9442 0.059 Uiso 1 1 calc R
C22 C 0.81899(16) 1.09110(17) 1.01148(15) 0.0246(5) Uani 1 1 d .
H22 H 0.8285 1.0790 0.9463 0.029 Uiso 1 1 calc R
C24 C 0.75044(18) 1.14131(19) 1.02774(17) 0.0326(5) Uani 1 1 d .
H24A H 0.6822 1.0901 0.9830 0.049 Uiso 1 1 calc R
H24B H 0.7784 1.2040 1.0165 0.049 Uiso 1 1 calc R
H24C H 0.7467 1.1621 1.0941 0.049 Uiso 1 1 calc R
C23 C 0.92367(17) 1.16822(19) 1.08626(18) 0.0356(6) Uani 1 1 d .
H23A H 0.9162 1.1834 1.1511 0.053 Uiso 1 1 calc R
H23B H 0.9538 1.2342 1.0804 0.053 Uiso 1 1 calc R
H23C H 0.9679 1.1363 1.0751 0.053 Uiso 1 1 calc R
C62 C 0.54867(14) 0.76850(16) 0.60397(14) 0.0182(4) Uani 1 1 d .
H62 H 0.4889 0.7674 0.5779 0.022 Uiso 1 1 calc R
C58 C 0.58467(14) 0.92091(16) 0.74408(14) 0.0177(4) Uani 1 1 d .
C53 C 0.51052(15) 0.89193(17) 0.79153(14) 0.0217(4) Uani 1 1 d .
C51 C 0.45903(16) 0.78250(18) 0.78662(16) 0.0288(5) Uani 1 1 d .
H51 H 0.4958 0.7444 0.7561 0.035 Uiso 1 1 calc R
C52 C 0.34846(19) 0.7194(2) 0.72294(19) 0.0440(7) Uani 1 1 d .
H52A H 0.3117 0.7569 0.7499 0.066 Uiso 1 1 calc R
H52B H 0.3160 0.6491 0.7207 0.066 Uiso 1 1 calc R
H52C H 0.3472 0.7118 0.6577 0.066 Uiso 1 1 calc R
C50 C 0.46326(19) 0.7875(2) 0.88637(18) 0.0382(6) Uani 1 1 d .
H50A H 0.5338 0.8312 0.9273 0.057 Uiso 1 1 calc R
H50B H 0.4364 0.7158 0.8806 0.057 Uiso 1 1 calc R
H50C H 0.4223 0.8185 0.9153 0.057 Uiso 1 1 calc R
C54 C 0.48351(16) 0.96738(18) 0.84355(16) 0.0288(5) Uani 1 1 d .
H54 H 0.4338 0.9496 0.8762 0.035 Uiso 1 1 calc R
C55 C 0.52755(17) 1.06675(19) 0.84836(16) 0.0309(5) Uani 1 1 d .
H55 H 0.5074 1.1165 0.8831 0.037 Uiso 1 1 calc R
C56 C 0.60129(17) 1.09415(18) 0.80260(16) 0.0290(5) Uani 1 1 d .
H56 H 0.6318 1.1632 0.8070 0.035 Uiso 1 1 calc R
C57 C 0.63184(16) 1.02235(16) 0.75009(14) 0.0216(4) Uani 1 1 d .
C59 C 0.71262(17) 1.05505(17) 0.70019(16) 0.0273(5) Uani 1 1 d .
H59 H 0.7163 0.9906 0.6588 0.033 Uiso 1 1 calc R
C60 C 0.8165(2) 1.1355(2) 0.7734(2) 0.0508(7) Uani 1 1 d .
H60A H 0.8144 1.1988 0.8161 0.076 Uiso 1 1 calc R
H60B H 0.8673 1.1549 0.7396 0.076 Uiso 1 1 calc R
H60C H 0.8347 1.1045 0.8115 0.076 Uiso 1 1 calc R
C33 C 0.52272(16) 0.61203(17) 0.45759(15) 0.0246(5) Uani 1 1 d .
H33 H 0.4659 0.6092 0.4230 0.030 Uiso 1 1 calc R
C34 C 0.55487(16) 0.54080(17) 0.41376(15) 0.0266(5) Uani 1 1 d .
H34 H 0.5219 0.4893 0.3483 0.032 Uiso 1 1 calc R
C35 C 0.63710(16) 0.54566(16) 0.46749(15) 0.0231(5) Uani 1 1 d .
H35 H 0.6595 0.4959 0.4391 0.028 Uiso 1 1 calc R
C39 C 0.97941(16) 0.61652(16) 0.64297(15) 0.0230(5) Uani 1 1 d .
C47 C 1.00240(17) 0.67471(18) 0.58168(16) 0.0283(5) Uani 1 1 d .
H47 H 0.9388 0.6400 0.5284 0.034 Uiso 1 1 calc R
C49 C 1.0854(2) 0.6682(2) 0.53460(19) 0.0408(6) Uani 1 1 d .
H49A H 1.1504 0.7064 0.5845 0.061 Uiso 1 1 calc R
H49B H 1.0910 0.7002 0.4906 0.061 Uiso 1 1 calc R
H49C H 1.0678 0.5938 0.4985 0.061 Uiso 1 1 calc R
C48 C 1.0290(2) 0.79009(19) 0.6387(2) 0.0390(6) Uani 1 1 d .
H48A H 1.0932 0.8278 0.6897 0.059 Uiso 1 1 calc R
H48B H 0.9749 0.7934 0.6675 0.059 Uiso 1 1 calc R
H48C H 1.0362 0.8232 0.5955 0.059 Uiso 1 1 calc R
C40 C 1.05623(17) 0.61689(18) 0.69938(16) 0.0300(5) Uani 1 1 d .
H40 H 1.1246 0.6550 0.7002 0.036 Uiso 1 1 calc R
C41 C 1.03511(18) 0.56305(19) 0.75413(17) 0.0333(6) Uani 1 1 d .
H41 H 1.0890 0.5668 0.7943 0.040 Uiso 1 1 calc R
C42 C 0.93590(18) 0.50362(18) 0.75082(16) 0.0301(5) Uani 1 1 d .
H42 H 0.9221 0.4648 0.7871 0.036 Uiso 1 1 calc R
C43 C 0.85576(16) 0.49967(17) 0.69524(15) 0.0237(5) Uani 1 1 d .
C44 C 0.74549(17) 0.42650(18) 0.68278(15) 0.0264(5) Uani 1 1 d .
H44 H 0.7065 0.4645 0.6809 0.032 Uiso 1 1 calc R
C45 C 0.7288(2) 0.3944(2) 0.76375(17) 0.0366(6) Uani 1 1 d .
H45A H 0.7618 0.3520 0.7640 0.055 Uiso 1 1 calc R
H45B H 0.6558 0.3525 0.7533 0.055 Uiso 1 1 calc R
H45C H 0.7581 0.4581 0.8257 0.055 Uiso 1 1 calc R
C46 C 0.70274(18) 0.32765(18) 0.58532(16) 0.0322(5) Uani 1 1 d .
H46A H 0.7073 0.3488 0.5335 0.048 Uiso 1 1 calc R
H46B H 0.6315 0.2802 0.5765 0.048 Uiso 1 1 calc R
H46C H 0.7421 0.2909 0.5838 0.048 Uiso 1 1 calc R
C37 C 0.77055(15) 0.62569(15) 0.62010(14) 0.0178(4) Uani 1 1 d .
H37 H 0.8043 0.6801 0.6844 0.021 Uiso 1 1 calc R

loop_
_atom_site_aniso_label
_atom_site_aniso_U_11
_atom_site_aniso_U_22
_atom_site_aniso_U_33
_atom_site_aniso_U_23
_atom_site_aniso_U_13
_atom_site_aniso_U_12
C12 0.049(2) 0.110(3) 0.203(5) 0.119(4) 0.019(3) 0.033(2)
C19 0.054(2) 0.111(3) 0.072(2) -0.001(2) -0.0041(18) 0.055(2)
C63 0.0394(18) 0.068(2) 0.091(3) 0.033(2) -0.0029(18) 0.0111(17)
C15 0.0333(13) 0.0399(15) 0.0234(12) 0.0168(11) 0.0003(10) 0.0085(11)
C61 0.097(2) 0.0591(19) 0.0438(16) 0.0358(15) 0.0398(17) 0.0569(19)
C66 0.0506(18) 0.0431(16) 0.0400(15) 0.0165(13) 0.0082(13) 0.0109(14)
C11 0.086(2) 0.0548(19) 0.070(2) 0.0353(17) 0.0386(19) 0.0491(19)
C14 0.0551(17) 0.0339(14) 0.0200(12) 0.0064(11) -0.0049(12) 0.0093(13)
C13 0.071(2) 0.0310(14) 0.0244(13) 0.0059(11) 0.0015(13) 0.0217(14)
C36 0.0137(9) 0.0188(10) 0.0208(10) 0.0120(9) 0.0067(8) 0.0063(8)
C32 0.0127(9) 0.0180(10) 0.0184(10) 0.0082(8) 0.0040(8) 0.0056(8)
O1 0.0447(11) 0.0395(11) 0.0429(11) 0.0161(9) 0.0059(9) 0.0161(9)
N6 0.0234(9) 0.0236(9) 0.0201(9) 0.0090(8) 0.0059(7) 0.0138(8)
N4 0.0142(8) 0.0150(8) 0.0151(8) 0.0073(7) 0.0059(6) 0.0056(7)
Ni1 0.01041(13) 0.01507(13) 0.01264(13) 0.00543(10) 0.00277(9) 0.00493(10)
C38 0.0231(11) 0.0191(11) 0.0166(10) 0.0036(8) 0.0024(8) 0.0140(9)
N2 0.0139(8) 0.0169(8) 0.0150(8) 0.0068(7) 0.0051(6) 0.0072(7)
N1 0.0135(8) 0.0180(8) 0.0147(8) 0.0081(7) 0.0055(6) 0.0081(7)
N3 0.0144(8) 0.0162(8) 0.0161(8) 0.0072(7) 0.0055(7) 0.0072(7)
C65B 0.0582(18) 0.0363(15) 0.0393(15) 0.0182(13) 0.0121(13) 0.0165(14)
C1 0.0155(10) 0.0206(10) 0.0142(9) 0.0063(8) 0.0024(8) 0.0086(8)
C2 0.0141(9) 0.0156(10) 0.0152(9) 0.0046(8) 0.0034(8) 0.0071(8)
C3 0.0136(10) 0.0215(11) 0.0177(10) 0.0065(9) 0.0027(8) 0.0061(8)
C64O 0.0493(18) 0.067(2) 0.0576(19) 0.0327(17) 0.0047(15) 0.0271(17)
C4 0.0142(10) 0.0214(11) 0.0238(11) 0.0099(9) 0.0067(8) 0.0039(9)
C5 0.0195(10) 0.0218(11) 0.0191(10) 0.0120(9) 0.0094(8) 0.0079(9)
C6 0.0174(10) 0.0184(10) 0.0160(10) 0.0082(8) 0.0068(8) 0.0092(8)
C67 0.0168(10) 0.0189(10) 0.0205(10) 0.0101(9) 0.0061(8) 0.0060(8)
N5 0.0205(9) 0.0254(10) 0.0159(9) 0.0099(8) 0.0059(7) 0.0063(8)
C8 0.0242(11) 0.0230(11) 0.0156(10) 0.0107(9) 0.0055(9) 0.0026(9)
C16 0.0215(11) 0.0296(12) 0.0208(11) 0.0143(10) 0.0069(9) 0.0040(10)
C17 0.0235(12) 0.0423(14) 0.0248(12) 0.0167(11) 0.0086(9) 0.0146(11)
C18 0.097(3) 0.0444(18) 0.0572(19) 0.0276(16) 0.0455(19) 0.0349(18)
C9 0.0462(15) 0.0279(13) 0.0225(12) 0.0115(10) 0.0057(11) 0.0149(11)
C10 0.075(2) 0.0396(16) 0.0264(13) 0.0079(12) 0.0027(13) 0.0345(16)
C20 0.0114(9) 0.0260(11) 0.0124(9) 0.0100(8) 0.0032(7) 0.0087(8)
C21 0.0150(10) 0.0262(11) 0.0163(10) 0.0086(9) 0.0038(8) 0.0099(9)
C25 0.0199(11) 0.0346(13) 0.0156(10) 0.0066(9) 0.0051(8) 0.0148(10)
C26 0.0207(11) 0.0440(14) 0.0203(11) 0.0186(10) 0.0112(9) 0.0154(10)
C27 0.0185(11) 0.0331(12) 0.0259(11) 0.0196(10) 0.0090(9) 0.0100(10)
C28 0.0145(10) 0.0268(11) 0.0193(10) 0.0124(9) 0.0042(8) 0.0087(9)
C29 0.0235(11) 0.0229(11) 0.0232(11) 0.0131(9) 0.0071(9) 0.0079(9)
C30 0.0333(13) 0.0282(13) 0.0335(13) 0.0124(11) 0.0077(11) 0.0062(11)
C31 0.0316(13) 0.0307(14) 0.0511(16) 0.0119(12) 0.0072(12) 0.0172(11)
C22 0.0276(12) 0.0265(12) 0.0213(11) 0.0090(9) 0.0104(9) 0.0155(10)
C24 0.0350(13) 0.0346(13) 0.0311(13) 0.0118(11) 0.0102(10) 0.0220(11)
C23 0.0255(12) 0.0270(13) 0.0424(14) 0.0061(11) 0.0088(11) 0.0112(10)
C62 0.0134(10) 0.0223(11) 0.0196(10) 0.0107(9) 0.0034(8) 0.0085(8)
C58 0.0153(10) 0.0204(10) 0.0156(10) 0.0050(8) 0.0004(8) 0.0109(8)
C53 0.0159(10) 0.0276(12) 0.0196(10) 0.0069(9) 0.0044(8) 0.0122(9)
C51 0.0232(11) 0.0305(13) 0.0341(13) 0.0138(10) 0.0159(10) 0.0133(10)
C52 0.0290(13) 0.0409(15) 0.0380(14) 0.0110(12) 0.0090(11) 0.0027(12)
C50 0.0337(14) 0.0543(17) 0.0449(15) 0.0319(13) 0.0220(12) 0.0266(13)
C54 0.0212(11) 0.0361(14) 0.0271(12) 0.0087(10) 0.0092(9) 0.0169(10)
C55 0.0317(13) 0.0358(14) 0.0262(12) 0.0049(10) 0.0054(10) 0.0257(11)
C56 0.0341(13) 0.0239(12) 0.0284(12) 0.0085(10) 0.0046(10) 0.0173(10)
C57 0.0237(11) 0.0242(11) 0.0181(10) 0.0076(9) 0.0029(8) 0.0150(9)
C59 0.0357(13) 0.0200(11) 0.0294(12) 0.0124(10) 0.0123(10) 0.0146(10)
C60 0.0358(15) 0.0514(17) 0.0457(16) 0.0204(14) 0.0154(13) 0.0056(13)
C33 0.0182(11) 0.0278(12) 0.0218(11) 0.0082(9) -0.0006(9) 0.0100(9)
C34 0.0264(12) 0.0264(12) 0.0156(10) 0.0014(9) -0.0014(9) 0.0119(10)
C35 0.0255(11) 0.0203(11) 0.0212(11) 0.0051(9) 0.0067(9) 0.0129(9)
C39 0.0236(11) 0.0176(11) 0.0223(11) 0.0028(9) 0.0040(9) 0.0113(9)
C47 0.0219(11) 0.0271(12) 0.0304(12) 0.0117(10) 0.0061(9) 0.0089(10)
C49 0.0479(16) 0.0378(15) 0.0436(15) 0.0186(12) 0.0259(13) 0.0242(13)
C48 0.0428(15) 0.0315(14) 0.0540(16) 0.0235(13) 0.0258(13) 0.0217(12)
C40 0.0211(11) 0.0282(12) 0.0330(13) 0.0071(10) 0.0027(10) 0.0126(10)
C41 0.0314(13) 0.0371(14) 0.0326(13) 0.0115(11) 0.0002(10) 0.0231(11)
C42 0.0366(13) 0.0327(13) 0.0290(12) 0.0157(10) 0.0067(10) 0.0226(11)
C43 0.0278(12) 0.0247(11) 0.0208(11) 0.0084(9) 0.0062(9) 0.0164(10)
C44 0.0276(12) 0.0301(12) 0.0247(11) 0.0147(10) 0.0074(9) 0.0147(10)
C45 0.0440(15) 0.0353(14) 0.0293(13) 0.0172(11) 0.0111(11) 0.0160(12)
C46 0.0322(13) 0.0314(13) 0.0268(12) 0.0134(10) 0.0050(10) 0.0108(11)
C37 0.0174(10) 0.0170(10) 0.0163(10) 0.0069(8) 0.0061(8) 0.0065(8)

loop_
_atom_type_symbol
_atom_type_description
_atom_type_scat_dispersion_real
_atom_type_scat_dispersion_imag
_atom_type_scat_source
C C 0.0033 0.0016 'International Tables Vol C Tables 4.2.6.8 and 6.1.1.4'
Ni Ni 0.3393 1.1124 'International Tables Vol C Tables 4.2.6.8 and 6.1.1.4'
O O 0.0106 0.0060 'International Tables Vol C Tables 4.2.6.8 and 6.1.1.4'
H H 0.0000 0.0000 'International Tables Vol C Tables 4.2.6.8 and 6.1.1.4'
N N 0.0061 0.0033 'International Tables Vol C Tables 4.2.6.8 and 6.1.1.4'

loop_
_geom_angle_atom_site_label_1
_geom_angle_atom_site_label_2
_geom_angle_atom_site_label_3
_geom_angle
C10 C12 H12A 109.5
C10 C12 H12B 109.5
H12A C12 H12B 109.5
C10 C12 H12C 109.5
H12A C12 H12C 109.5
H12B C12 H12C 109.5
C17 C19 H19A 109.5
C17 C19 H19B 109.5
H19A C19 H19B 109.5
C17 C19 H19C 109.5
H19A C19 H19C 109.5
H19B C19 H19C 109.5
C64O C63 H63A 109.5
C64O C63 H63B 109.5
H63A C63 H63B 109.5
C64O C63 H63C 109.5
H63A C63 H63C 109.5
H63B C63 H63C 109.5
C14 C15 C16 121.6(2)
C14 C15 H15 119.2
C16 C15 H15 119.2
C59 C61 H61A 109.5
C59 C61 H61B 109.5
H61A C61 H61B 109.5
C59 C61 H61C 109.5
H61A C61 H61C 109.5
H61B C61 H61C 109.5
C65B C66 H66A 109.5
C65B C66 H66B 109.5
H66A C66 H66B 109.5
C65B C66 H66C 109.5
H66A C66 H66C 109.5
H66B C66 H66C 109.5
C10 C11 H11A 109.5
C10 C11 H11B 109.5
H11A C11 H11B 109.5
C10 C11 H11C 109.5
H11A C11 H11C 109.5
H11B C11 H11C 109.5
C15 C14 C13 119.9(2)
C15 C14 H14 120.0
C13 C14 H14 120.0
C14 C13 C9 121.4(2)
C14 C13 H13 119.3
C9 C13 H13 119.3
C35 C36 N4 122.63(18)
C35 C36 C37 120.51(18)
N4 C36 C37 116.83(17)
N4 C32 C33 122.32(18)
N4 C32 C62 113.41(17)
C33 C32 C62 124.21(18)
C64O O1 C65B 112.7(2)
C37 N6 C38 120.10(17)
C36 N4 C32 116.29(16)
C36 N4 Ni1 130.76(13)
C32 N4 Ni1 111.38(12)
N3 Ni1 N1 118.65(7)
N3 Ni1 N2 125.97(7)
N1 Ni1 N2 83.47(7)
N3 Ni1 N4 82.83(7)
N1 Ni1 N4 141.35(7)
N2 Ni1 N4 110.70(6)
C39 C38 C43 121.67(18)
C39 C38 N6 119.06(18)
C43 C38 N6 118.96(18)
C2 N2 C6 117.03(16)
C2 N2 Ni1 112.30(12)
C6 N2 Ni1 130.54(13)
C1 N1 C20 115.66(15)
C1 N1 Ni1 112.61(12)
C20 N1 Ni1 131.18(12)
C62 N3 C58 117.37(16)
C62 N3 Ni1 114.20(13)
C58 N3 Ni1 128.41(12)
O1 C65B C66 108.6(2)
O1 C65B H65A 110.0
C66 C65B H65A 110.0
O1 C65B H65B 110.0
C66 C65B H65B 110.0
H65A C65B H65B 108.4
N1 C1 C2 117.84(17)
N1 C1 H1 121.1
C2 C1 H1 121.1
N2 C2 C3 122.35(17)
N2 C2 C1 113.78(16)
C3 C2 C1 123.80(17)
C4 C3 C2 119.49(18)
C4 C3 H3 120.3
C2 C3 H3 120.3
O1 C64O C63 108.9(3)
O1 C64O H64A 109.9
C63 C64O H64A 109.9
O1 C64O H64B 109.9
C63 C64O H64B 109.9
H64A C64O H64B 108.3
C3 C4 C5 118.84(18)
C3 C4 H4 120.6
C5 C4 H4 120.6
C6 C5 C4 120.03(18)
C6 C5 H5 120.0
C4 C5 H5 120.0
C5 C6 N2 122.22(17)
C5 C6 C67 121.47(17)
N2 C6 C67 116.27(16)
N5 C67 C6 122.29(18)
N5 C67 H67 118.9
C6 C67 H67 118.9
C67 N5 C8 118.97(17)
C16 C8 C9 121.6(2)
C16 C8 N5 121.09(19)
C9 C8 N5 117.2(2)
C15 C16 C8 117.7(2)
C15 C16 C17 120.9(2)
C8 C16 C17 121.35(19)
C16 C17 C19 113.4(2)
C16 C17 C18 109.36(19)
C19 C17 C18 109.8(3)
C16 C17 H17 108.1
C19 C17 H17 108.1
C18 C17 H17 108.1
C17 C18 H18A 109.5
C17 C18 H18B 109.5
H18A C18 H18B 109.5
C17 C18 H18C 109.5
H18A C18 H18C 109.5
H18B C18 H18C 109.5
C13 C9 C8 117.9(2)
C13 C9 C10 121.0(2)
C8 C9 C10 121.1(2)
C12 C10 C11 111.1(3)
C12 C10 C9 112.0(2)
C11 C10 C9 112.6(2)
C12 C10 H10 106.9
C11 C10 H10 106.9
C9 C10 H10 106.9
C28 C20 C21 121.04(17)
C28 C20 N1 119.00(17)
C21 C20 N1 119.96(17)
C25 C21 C20 117.58(19)
C25 C21 C22 118.71(18)
C20 C21 C22 123.71(17)
C26 C25 C21 121.8(2)
C26 C25 H25 119.1
C21 C25 H25 119.1
C25 C26 C27 119.66(19)
C25 C26 H26 120.2
C27 C26 H26 120.2
C26 C27 C28 121.5(2)
C26 C27 H27 119.3
C28 C27 H27 119.3
C27 C28 C20 118.30(19)
C27 C28 C29 120.50(19)
C20 C28 C29 121.02(17)
C28 C29 C31 108.91(18)
C28 C29 C30 114.10(18)
C31 C29 C30 110.88(19)
C28 C29 H29 107.6
C31 C29 H29 107.6
C30 C29 H29 107.6
C29 C30 H30A 109.5
C29 C30 H30B 109.5
H30A C30 H30B 109.5
C29 C30 H30C 109.5
H30A C30 H30C 109.5
H30B C30 H30C 109.5
C29 C31 H31A 109.5
C29 C31 H31B 109.5
H31A C31 H31B 109.5
C29 C31 H31C 109.5
H31A C31 H31C 109.5
H31B C31 H31C 109.5
C21 C22 C24 111.95(18)
C21 C22 C23 111.61(18)
C24 C22 C23 109.59(18)
C21 C22 H22 107.8
C24 C22 H22 107.8
C23 C22 H22 107.8
C22 C24 H24A 109.5
C22 C24 H24B 109.5
H24A C24 H24B 109.5
C22 C24 H24C 109.5
H24A C24 H24C 109.5
H24B C24 H24C 109.5
C22 C23 H23A 109.5
C22 C23 H23B 109.5
H23A C23 H23B 109.5
C22 C23 H23C 109.5
H23A C23 H23C 109.5
H23B C23 H23C 109.5
N3 C62 C32 116.66(17)
N3 C62 H62 121.7
C32 C62 H62 121.7
C57 C58 C53 121.52(18)
C57 C58 N3 119.66(17)
C53 C58 N3 118.82(17)
C54 C53 C58 117.9(2)
C54 C53 C51 119.71(19)
C58 C53 C51 122.35(18)
C53 C51 C50 112.09(19)
C53 C51 C52 110.3(2)
C50 C51 C52 110.37(19)
C53 C51 H51 108.0
C50 C51 H51 108.0
C52 C51 H51 108.0
C51 C52 H52A 109.5
C51 C52 H52B 109.5
H52A C52 H52B 109.5
C51 C52 H52C 109.5
H52A C52 H52C 109.5
H52B C52 H52C 109.5
C51 C50 H50A 109.5
C51 C50 H50B 109.5
H50A C50 H50B 109.5
C51 C50 H50C 109.5
H50A C50 H50C 109.5
H50B C50 H50C 109.5
C55 C54 C53 121.2(2)
C55 C54 H54 119.4
C53 C54 H54 119.4
C54 C55 C56 119.9(2)
C54 C55 H55 120.0
C56 C55 H55 120.0
C55 C56 C57 121.4(2)
C55 C56 H56 119.3
C57 C56 H56 119.3
C58 C57 C56 117.95(19)
C58 C57 C59 122.11(18)
C56 C57 C59 119.93(19)
C61 C59 C57 111.0(2)
C61 C59 C60 111.0(2)
C57 C59 C60 110.94(19)
C61 C59 H59 107.9
C57 C59 H59 107.9
C60 C59 H59 107.9
C59 C60 H60A 109.5
C59 C60 H60B 109.5
H60A C60 H60B 109.5
C59 C60 H60C 109.5
H60A C60 H60C 109.5
H60B C60 H60C 109.5
C34 C33 C32 119.99(19)
C34 C33 H33 120.0
C32 C33 H33 120.0
C33 C34 C35 118.47(19)
C33 C34 H34 120.8
C35 C34 H34 120.8
C36 C35 C34 120.23(19)
C36 C35 H35 119.9
C34 C35 H35 119.9
C40 C39 C38 117.8(2)
C40 C39 C47 121.3(2)
C38 C39 C47 120.85(18)
C39 C47 C48 111.54(19)
C39 C47 C49 113.68(19)
C48 C47 C49 110.10(19)
C39 C47 H47 107.1
C48 C47 H47 107.1
C49 C47 H47 107.1
C47 C49 H49A 109.5
C47 C49 H49B 109.5
H49A C49 H49B 109.5
C47 C49 H49C 109.5
H49A C49 H49C 109.5
H49B C49 H49C 109.5
C47 C48 H48A 109.5
C47 C48 H48B 109.5
H48A C48 H48B 109.5
C47 C48 H48C 109.5
H48A C48 H48C 109.5
H48B C48 H48C 109.5
C41 C40 C39 121.3(2)
C41 C40 H40 119.4
C39 C40 H40 119.4
C40 C41 C42 120.2(2)
C40 C41 H41 119.9
C42 C41 H41 119.9
C41 C42 C43 121.1(2)
C41 C42 H42 119.5
C43 C42 H42 119.5
C42 C43 C38 117.7(2)
C42 C43 C44 121.9(2)
C38 C43 C44 120.26(18)
C43 C44 C45 114.46(19)
C43 C44 C46 108.90(18)
C45 C44 C46 110.20(19)
C43 C44 H44 107.7
C45 C44 H44 107.7
C46 C44 H44 107.7
C44 C45 H45A 109.5
C44 C45 H45B 109.5
H45A C45 H45B 109.5
C44 C45 H45C 109.5
H45A C45 H45C 109.5
H45B C45 H45C 109.5
C44 C46 H46A 109.5
C44 C46 H46B 109.5
H46A C46 H46B 109.5
C44 C46 H46C 109.5
H46A C46 H46C 109.5
H46B C46 H46C 109.5
N6 C37 C36 121.22(18)
N6 C37 H37 119.4
C36 C37 H37 119.4

loop_
_geom_bond_atom_site_label_1
_geom_bond_atom_site_label_2
_geom_bond_distance
C12 C10 1.477(5)
C12 H12A 0.9800
C12 H12B 0.9800
C12 H12C 0.9800
C19 C17 1.518(4)
C19 H19A 0.9800
C19 H19B 0.9800
C19 H19C 0.9800
C63 C64O 1.503(4)
C63 H63A 0.9800
C63 H63B 0.9800
C63 H63C 0.9800
C15 C14 1.374(4)
C15 C16 1.398(3)
C15 H15 0.9500
C61 C59 1.523(3)
C61 H61A 0.9800
C61 H61B 0.9800
C61 H61C 0.9800
C66 C65B 1.497(4)
C66 H66A 0.9800
C66 H66B 0.9800
C66 H66C 0.9800
C11 C10 1.511(4)
C11 H11A 0.9800
C11 H11B 0.9800
C11 H11C 0.9800
C14 C13 1.380(4)
C14 H14 0.9500
C13 C9 1.391(3)
C13 H13 0.9500
C36 C35 1.381(3)
C36 N4 1.379(2)
C36 C37 1.475(3)
C32 N4 1.384(2)
C32 C33 1.402(3)
C32 C62 1.420(3)
O1 C64O 1.413(3)
O1 C65B 1.415(3)
N6 C37 1.267(3)
N6 C38 1.430(3)
N4 Ni1 1.9639(16)
Ni1 N3 1.9168(16)
Ni1 N1 1.9355(16)
Ni1 N2 1.9571(16)
C38 C39 1.402(3)
C38 C43 1.410(3)
N2 C2 1.374(2)
N2 C6 1.377(2)
N1 C1 1.328(2)
N1 C20 1.445(2)
N3 C62 1.319(2)
N3 C58 1.442(2)
C65B H65A 0.9900
C65B H65B 0.9900
C1 C2 1.416(3)
C1 H1 0.9500
C2 C3 1.404(3)
C3 C4 1.372(3)
C3 H3 0.9500
C64O H64A 0.9900
C64O H64B 0.9900
C4 C5 1.399(3)
C4 H4 0.9500
C5 C6 1.380(3)
C5 H5 0.9500
C6 C67 1.474(3)
C67 N5 1.267(2)
C67 H67 0.9500
N5 C8 1.430(3)
C8 C16 1.404(3)
C8 C9 1.409(3)
C16 C17 1.518(3)
C17 C18 1.528(4)
C17 H17 1.0000
C18 H18A 0.9800
C18 H18B 0.9800
C18 H18C 0.9800
C9 C10 1.525(4)
C10 H10 1.0000
C20 C28 1.409(3)
C20 C21 1.415(3)
C21 C25 1.400(3)
C21 C22 1.523(3)
C25 C26 1.380(3)
C25 H25 0.9500
C26 C27 1.380(3)
C26 H26 0.9500
C27 C28 1.395(3)
C27 H27 0.9500
C28 C29 1.515(3)
C29 C31 1.522(3)
C29 C30 1.530(3)
C29 H29 1.0000
C30 H30A 0.9800
C30 H30B 0.9800
C30 H30C 0.9800
C31 H31A 0.9800
C31 H31B 0.9800
C31 H31C 0.9800
C22 C24 1.526(3)
C22 C23 1.535(3)
C22 H22 1.0000
C24 H24A 0.9800
C24 H24B 0.9800
C24 H24C 0.9800
C23 H23A 0.9800
C23 H23B 0.9800
C23 H23C 0.9800
C62 H62 0.9500
C58 C57 1.398(3)
C58 C53 1.411(3)
C53 C54 1.399(3)
C53 C51 1.518(3)
C51 C50 1.527(3)
C51 C52 1.536(3)
C51 H51 1.0000
C52 H52A 0.9800
C52 H52B 0.9800
C52 H52C 0.9800
C50 H50A 0.9800
C50 H50B 0.9800
C50 H50C 0.9800
C54 C55 1.375(3)
C54 H54 0.9500
C55 C56 1.383(3)
C55 H55 0.9500
C56 C57 1.398(3)
C56 H56 0.9500
C57 C59 1.520(3)
C59 C60 1.523(4)
C59 H59 1.0000
C60 H60A 0.9800
C60 H60B 0.9800
C60 H60C 0.9800
C33 C34 1.371(3)
C33 H33 0.9500
C34 C35 1.395(3)
C34 H34 0.9500
C35 H35 0.9500
C39 C40 1.392(3)
C39 C47 1.519(3)
C47 C48 1.525(3)
C47 C49 1.531(3)
C47 H47 1.0000
C49 H49A 0.9800
C49 H49B 0.9800
C49 H49C 0.9800
C48 H48A 0.9800
C48 H48B 0.9800
C48 H48C 0.9800
C40 C41 1.378(3)
C40 H40 0.9500
C41 C42 1.381(3)
C41 H41 0.9500
C42 C43 1.393(3)
C42 H42 0.9500
C43 C44 1.521(3)
C44 C45 1.530(3)
C44 C46 1.535(3)
C44 H44 1.0000
C45 H45A 0.9800
C45 H45B 0.9800
C45 H45C 0.9800
C46 H46A 0.9800
C46 H46B 0.9800
C46 H46C 0.9800
C37 H37 0.9500

loop_
_geom_torsion_atom_site_label_1
_geom_torsion_atom_site_label_2
_geom_torsion_atom_site_label_3
_geom_torsion_atom_site_label_4
_geom_torsion
C16 C15 C14 C13 1.1(4)
C15 C14 C13 C9 0.4(4)
C35 C36 N4 C32 2.3(3)
C37 C36 N4 C32 -175.86(16)
C35 C36 N4 Ni1 -162.04(15)
C37 C36 N4 Ni1 19.8(2)
C33 C32 N4 C36 -2.4(3)
C62 C32 N4 C36 -179.78(16)
C33 C32 N4 Ni1 164.93(16)
C62 C32 N4 Ni1 -12.5(2)
C36 N4 Ni1 N3 176.04(17)
C32 N4 Ni1 N3 11.13(12)
C36 N4 Ni1 N1 -55.9(2)
C32 N4 Ni1 N1 139.17(13)
C36 N4 Ni1 N2 50.21(17)
C32 N4 Ni1 N2 -114.70(13)
C37 N6 C38 C39 -92.3(2)
C37 N6 C38 C43 93.9(2)
N3 Ni1 N2 C2 120.74(13)
N1 Ni1 N2 C2 -0.13(13)
N4 Ni1 N2 C2 -142.98(12)
N3 Ni1 N2 C6 -54.78(19)
N1 Ni1 N2 C6 -175.65(17)
N4 Ni1 N2 C6 41.50(18)
N3 Ni1 N1 C1 -127.77(13)
N2 Ni1 N1 C1 -0.10(13)
N4 Ni1 N1 C1 115.15(14)
N3 Ni1 N1 C20 43.15(19)
N2 Ni1 N1 C20 170.82(17)
N4 Ni1 N1 C20 -73.9(2)
N1 Ni1 N3 C62 -153.71(13)
N2 Ni1 N3 C62 102.62(14)
N4 Ni1 N3 C62 -7.80(13)
N1 Ni1 N3 C58 24.79(18)
N2 Ni1 N3 C58 -78.88(17)
N4 Ni1 N3 C58 170.70(16)
C64O O1 C65B C66 -175.3(2)
C20 N1 C1 C2 -172.11(17)
Ni1 N1 C1 C2 0.3(2)
C6 N2 C2 C3 -0.6(3)
Ni1 N2 C2 C3 -176.77(15)
C6 N2 C2 C1 176.50(16)
Ni1 N2 C2 C1 0.3(2)
N1 C1 C2 N2 -0.4(3)
N1 C1 C2 C3 176.62(18)
N2 C2 C3 C4 2.2(3)
C1 C2 C3 C4 -174.65(19)
C65B O1 C64O C63 175.7(3)
C2 C3 C4 C5 -2.0(3)
C3 C4 C5 C6 0.4(3)
C4 C5 C6 N2 1.2(3)
C4 C5 C6 C67 -176.48(18)
C2 N2 C6 C5 -1.1(3)
Ni1 N2 C6 C5 174.24(14)
C2 N2 C6 C67 176.73(16)
Ni1 N2 C6 C67 -7.9(3)
C5 C6 C67 N5 -0.1(3)
N2 C6 C67 N5 -177.92(18)
C6 C67 N5 C8 174.00(18)
C67 N5 C8 C16 84.5(3)
C67 N5 C8 C9 -99.5(2)
C14 C15 C16 C8 -1.1(3)
C14 C15 C16 C17 176.5(2)
C9 C8 C16 C15 -0.4(3)
N5 C8 C16 C15 175.43(18)
C9 C8 C16 C17 -177.9(2)
N5 C8 C16 C17 -2.1(3)
C15 C16 C17 C19 21.6(3)
C8 C16 C17 C19 -161.0(3)
C15 C16 C17 C18 -101.3(3)
C8 C16 C17 C18 76.1(3)
C14 C13 C9 C8 -1.8(4)
C14 C13 C9 C10 178.4(3)
C16 C8 C9 C13 1.8(3)
N5 C8 C9 C13 -174.2(2)
C16 C8 C9 C10 -178.4(2)
N5 C8 C9 C10 5.6(3)
C13 C9 C10 C12 92.9(4)
C8 C9 C10 C12 -86.9(4)
C13 C9 C10 C11 -33.2(4)
C8 C9 C10 C11 147.0(2)
C1 N1 C20 C28 -121.99(19)
Ni1 N1 C20 C28 67.3(2)
C1 N1 C20 C21 57.8(2)
Ni1 N1 C20 C21 -112.94(19)
C28 C20 C21 C25 3.0(3)
N1 C20 C21 C25 -176.70(16)
C28 C20 C21 C22 -176.96(18)
N1 C20 C21 C22 3.3(3)
C20 C21 C25 C26 -0.1(3)
C22 C21 C25 C26 179.85(19)
C21 C25 C26 C27 -1.7(3)
C25 C26 C27 C28 0.7(3)
C26 C27 C28 C20 2.1(3)
C26 C27 C28 C29 177.33(19)
C21 C20 C28 C27 -4.0(3)
N1 C20 C28 C27 175.75(17)
C21 C20 C28 C29 -179.21(18)
N1 C20 C28 C29 0.5(3)
C27 C28 C29 C31 -93.4(2)
C20 C28 C29 C31 81.7(2)
C27 C28 C29 C30 31.1(3)
C20 C28 C29 C30 -153.79(19)
C25 C21 C22 C24 -52.3(3)
C20 C21 C22 C24 127.7(2)
C25 C21 C22 C23 71.0(2)
C20 C21 C22 C23 -109.0(2)
C58 N3 C62 C32 -175.76(17)
Ni1 N3 C62 C32 2.9(2)
N4 C32 C62 N3 6.6(3)
C33 C32 C62 N3 -170.75(19)
C62 N3 C58 C57 -104.2(2)
Ni1 N3 C58 C57 77.4(2)
C62 N3 C58 C53 76.3(2)
Ni1 N3 C58 C53 -102.15(19)
C57 C58 C53 C54 1.4(3)
N3 C58 C53 C54 -179.10(17)
C57 C58 C53 C51 -179.47(19)
N3 C58 C53 C51 0.0(3)
C54 C53 C51 C50 -52.0(3)
C58 C53 C51 C50 128.9(2)
C54 C53 C51 C52 71.4(3)
C58 C53 C51 C52 -107.7(2)
C58 C53 C54 C55 0.1(3)
C51 C53 C54 C55 -179.1(2)
C53 C54 C55 C56 -1.1(3)
C54 C55 C56 C57 0.7(3)
C53 C58 C57 C56 -1.8(3)
N3 C58 C57 C56 178.71(17)
C53 C58 C57 C59 179.37(19)
N3 C58 C57 C59 -0.1(3)
C55 C56 C57 C58 0.7(3)
C55 C56 C57 C59 179.6(2)
C58 C57 C59 C61 125.4(2)
C56 C57 C59 C61 -53.5(3)
C58 C57 C59 C60 -110.7(2)
C56 C57 C59 C60 70.5(3)
N4 C32 C33 C34 0.5(3)
C62 C32 C33 C34 177.6(2)
C32 C33 C34 C35 1.6(3)
N4 C36 C35 C34 -0.3(3)
C37 C36 C35 C34 177.75(19)
C33 C34 C35 C36 -1.7(3)
C43 C38 C39 C40 -5.2(3)
N6 C38 C39 C40 -178.75(18)
C43 C38 C39 C47 175.05(18)
N6 C38 C39 C47 1.5(3)
C40 C39 C47 C48 -87.2(3)
C38 C39 C47 C48 92.6(2)
C40 C39 C47 C49 38.0(3)
C38 C39 C47 C49 -142.2(2)
C38 C39 C40 C41 1.0(3)
C47 C39 C40 C41 -179.3(2)
C39 C40 C41 C42 2.7(3)
C40 C41 C42 C43 -2.3(3)
C41 C42 C43 C38 -1.8(3)
C41 C42 C43 C44 173.9(2)
C39 C38 C43 C42 5.6(3)
N6 C38 C43 C42 179.16(18)
C39 C38 C43 C44 -170.19(19)
N6 C38 C43 C44 3.4(3)
C42 C43 C44 C45 24.0(3)
C38 C43 C44 C45 -160.45(19)
C42 C43 C44 C46 -99.8(2)
C38 C43 C44 C46 75.7(2)
C38 N6 C37 C36 -178.69(17)
C35 C36 C37 N6 -1.4(3)
N4 C36 C37 N6 176.78(17)
